data_7035499
loop_
_publ_author_name
'Buvaylo, Elena A.'
'Kokozay, Vladimir N.'
'Linnik, Rostyslav P.'
'Vassilyeva, Olga Yu'
'Skelton, Brian W.'

_publ_section_title
;
 Hybrid organic-inorganic chlorozincate and a molecular zinc complex
 involving the in situ formed imidazo[1,5-a]pyridinium cation:
 serendipitous oxidative cyclization, structures and photophysical
 properties.
;
_journal_issue 30
_journal_name_full 'Dalton transactions (Cambridge, England : 2003)'
_journal_page_first 13735
_journal_page_last 13744
_journal_paper_doi 10.1039/c5dt01491c
_journal_volume 44
_journal_year 2015
_chemical_formula_moiety 'C13 H12 Cl3 N3 Zn'
_chemical_formula_sum 'C13 H12 Cl3 N3 Zn'
_chemical_formula_weight 381.98
_space_group_IT_number 15
_symmetry_cell_setting monoclinic
_symmetry_Int_Tables_number 15
_symmetry_space_group_name_Hall '-C 2yc'
_symmetry_space_group_name_H-M 'C 1 2/c 1'
_atom_sites_solution_hydrogens geom
_audit_creation_date 2015-03-31T14:44:36-00:00
_audit_creation_method 'WinGX routine CIF_UPDATE'
_audit_update_record
;
2015-04-10 deposited with the CCDC.
2015-06-16 downloaded from the CCDC.
;
_cell_angle_alpha 90
_cell_angle_beta 116.203(4)
_cell_angle_gamma 90
_cell_formula_units_Z 8
_cell_length_a 30.9572(9)
_cell_length_b 7.6276(2)
_cell_length_c 14.5488(5)
_cell_measurement_reflns_used 22254
_cell_measurement_temperature 100(2)
_cell_measurement_theta_max 41.0203
_cell_measurement_theta_min 3.8771
_cell_volume 3082.36(19)
_computing_cell_refinement
;
        CrysAlisPro, Oxford Diffraction Ltd.,
        Version 1.171.33.52 (release 06-11-2009 CrysAlis171 .NET)
        (compiled Nov  6 2009,16:24:50)
;
_computing_data_collection
;
        CrysAlisPro, Oxford Diffraction Ltd.,
        Version 1.171.33.52 (release 06-11-2009 CrysAlis171 .NET)
        (compiled Nov  6 2009,16:24:50)
;
_computing_data_reduction
;
        CrysAlisPro, Oxford Diffraction Ltd.,
        Version 1.171.33.52 (release 06-11-2009 CrysAlis171 .NET)
        (compiled Nov  6 2009,16:24:50)

;
_computing_molecular_graphics 'Diamond (Brandenburg, K., (1999)'
_computing_publication_material 'WinGX Farrugia, L. J. (1999)'
_computing_structure_refinement 'SHELXL-2014 (Sheldrick, 2008)'
_computing_structure_solution 'SIR92 (Altomare et al., 1994)'
_diffrn_ambient_temperature 100(2)
_diffrn_detector_area_resol_mean 10.4738
_diffrn_measured_fraction_theta_full 0.999
_diffrn_measured_fraction_theta_max 0.986
_diffrn_measurement_device_type 'Oxford Diffraction Gemini diffractometer'
_diffrn_measurement_method '\w scans'
_diffrn_orient_matrix_UB_11 0.0035764
_diffrn_orient_matrix_UB_12 0.0805143
_diffrn_orient_matrix_UB_13 0.0267185
_diffrn_orient_matrix_UB_21 -0.0174169
_diffrn_orient_matrix_UB_22 0.0405564
_diffrn_orient_matrix_UB_23 -0.044981
_diffrn_orient_matrix_UB_31 -0.0183442
_diffrn_orient_matrix_UB_32 -0.0227403
_diffrn_orient_matrix_UB_33 0.0145634
_diffrn_radiation_monochromator graphite
_diffrn_radiation_type MoK\a
_diffrn_radiation_wavelength 0.71073
_diffrn_reflns_av_R_equivalents 0.0272
_diffrn_reflns_av_unetI/netI 0.0648
_diffrn_reflns_Laue_measured_fraction_full 0.999
_diffrn_reflns_Laue_measured_fraction_max 0.986
_diffrn_reflns_limit_h_max 56
_diffrn_reflns_limit_h_min -56
_diffrn_reflns_limit_k_max 13
_diffrn_reflns_limit_k_min -14
_diffrn_reflns_limit_l_max 26
_diffrn_reflns_limit_l_min -26
_diffrn_reflns_number 64497
_diffrn_reflns_point_group_measured_fraction_full 0.999
_diffrn_reflns_point_group_measured_fraction_max 0.986
_diffrn_reflns_theta_full 40.5
_diffrn_reflns_theta_max 40.992
_diffrn_reflns_theta_min 3.924
_exptl_absorpt_coefficient_mu 2.105
_exptl_absorpt_correction_T_max 0.633
_exptl_absorpt_correction_T_min 0.452
_exptl_absorpt_correction_type analytical
_exptl_absorpt_process_details
;
        CrysAlisPro, Oxford Diffraction Ltd.,

;
_exptl_crystal_colour pale-brown
_exptl_crystal_density_diffrn 1.646
_exptl_crystal_description fragment
_exptl_crystal_F_000 1536
_exptl_crystal_recrystallization_method 'Re-crystallisation from solvent: methanol'
_exptl_crystal_size_max 0.58
_exptl_crystal_size_mid 0.35
_exptl_crystal_size_min 0.3
_refine_diff_density_max 0.809
_refine_diff_density_min -0.538
_refine_diff_density_rms 0.075
_refine_ls_extinction_method none
_refine_ls_goodness_of_fit_ref 1.064
_refine_ls_hydrogen_treatment constr
_refine_ls_matrix_type full
_refine_ls_number_parameters 182
_refine_ls_number_reflns 10010
_refine_ls_number_restraints 0
_refine_ls_restrained_S_all 1.064
_refine_ls_R_factor_all 0.0302
_refine_ls_R_factor_gt 0.0241
_refine_ls_shift/su_max 0.002
_refine_ls_shift/su_mean 0
_refine_ls_structure_factor_coef Fsqd
_refine_ls_weighting_details 'w=1/[\s^2^(Fo^2^)+(0.0294P)^2^+1.2937P] where P=(Fo^2^+2Fc^2^)/3'
_refine_ls_weighting_scheme calc
_refine_ls_wR_factor_gt 0.0594
_refine_ls_wR_factor_ref 0.0615
_reflns_number_gt 8806
_reflns_number_total 10010
_reflns_threshold_expression 'I > 2\s(I)'
_cod_data_source_file c5dt01491c2.cif
_cod_data_source_block lv4826
_cod_depositor_comments 'Adding full bibliography for 7035498--7035500.cif.'
_cod_original_sg_symbol_H-M 'C 2/c'
_cod_database_code 7035499

loop_
_symmetry_equiv_pos_as_xyz
'x, y, z'
'-x, y, -z+1/2'
'x+1/2, y+1/2, z'
'-x+1/2, y+1/2, -z+1/2'
'-x, -y, -z'
'x, -y, z-1/2'
'-x+1/2, -y+1/2, -z'
'x+1/2, -y+1/2, z-1/2'

loop_
_atom_site_label
_atom_site_type_symbol
_atom_site_fract_x
_atom_site_fract_y
_atom_site_fract_z
_atom_site_U_iso_or_equiv
_atom_site_adp_type
_atom_site_occupancy
_atom_site_calc_flag
Zn1 Zn 0.38441(2) 0.64386(2) 0.56763(2) 0.01215(2) Uani 1 d
Cl1 Cl 0.42472(2) 0.77390(3) 0.72140(2) 0.01999(4) Uani 1 d
Cl2 Cl 0.31034(2) 0.55900(2) 0.53630(2) 0.01610(3) Uani 1 d
Cl3 Cl 0.38496(2) 0.77964(3) 0.43132(2) 0.01878(3) Uani 1 d
C11 C 0.30221(3) 0.11068(10) 0.52267(6) 0.01568(11) Uani 1 d
H11 H 0.2796 0.0713 0.5458 0.019 Uiso 1 calc
N12 N 0.34869(2) 0.15882(8) 0.58262(5) 0.01436(9) Uani 1 d
C12 C 0.36968(3) 0.17885(12) 0.69394(6) 0.01998(13) Uani 1 d
H12A H 0.4028 0.1342 0.7247 0.03 Uiso 1 calc
H12B H 0.3505 0.1126 0.7206 0.03 Uiso 1 calc
H12C H 0.3698 0.3031 0.7111 0.03 Uiso 1 calc
C13 C 0.37034(2) 0.20731(9) 0.52457(5) 0.01315(10) Uani 1 d
N13A N 0.33761(2) 0.18986(8) 0.42574(5) 0.01264(9) Uani 1 d
C14 C 0.34281(3) 0.22284(10) 0.33738(6) 0.01719(12) Uani 1 d
H14 H 0.3728 0.2601 0.341 0.021 Uiso 1 calc
C15 C 0.30403(3) 0.20058(12) 0.24595(6) 0.02085(13) Uani 1 d
H15 H 0.307 0.223 0.1847 0.025 Uiso 1 calc
C16 C 0.25869(3) 0.14410(12) 0.23939(6) 0.02195(14) Uani 1 d
H16 H 0.2318 0.1322 0.1743 0.026 Uiso 1 calc
C17 C 0.25387(3) 0.10736(11) 0.32590(6) 0.01847(12) Uani 1 d
H17 H 0.224 0.0673 0.3218 0.022 Uiso 1 calc
C17A C 0.29420(2) 0.12982(9) 0.42235(6) 0.01375(10) Uani 1 d
C131 C 0.42097(2) 0.26218(9) 0.56058(6) 0.01467(11) Uani 1 d
N132 N 0.43158(2) 0.43260(8) 0.58407(5) 0.01347(9) Uani 1 d
C133 C 0.47748(3) 0.48396(10) 0.61573(6) 0.01711(12) Uani 1 d
H133 H 0.4854 0.6035 0.6337 0.021 Uiso 1 calc
C134 C 0.51386(3) 0.36987(11) 0.62334(7) 0.01959(13) Uani 1 d
H134 H 0.5458 0.4114 0.6442 0.024 Uiso 1 calc
C135 C 0.50287(3) 0.19502(13) 0.59999(10) 0.0300(2) Uani 1 d
H135 H 0.5271 0.114 0.6052 0.036 Uiso 1 calc
C136 C 0.45555(3) 0.13950(12) 0.56870(10) 0.0296(2) Uani 1 d
H136 H 0.4471 0.0197 0.5532 0.036 Uiso 1 calc

loop_
_atom_site_aniso_label
_atom_site_aniso_U_11
_atom_site_aniso_U_22
_atom_site_aniso_U_33
_atom_site_aniso_U_23
_atom_site_aniso_U_13
_atom_site_aniso_U_12
Zn1 0.01042(3) 0.01143(3) 0.01482(4) 0.00011(2) 0.00578(3) -0.00011(2)
Cl1 0.01667(7) 0.02263(8) 0.01777(7) -0.00546(6) 0.00497(6) 0.00151(6)
Cl2 0.01158(6) 0.01944(7) 0.01817(7) -0.00148(5) 0.00740(5) -0.00237(5)
Cl3 0.02122(7) 0.01904(8) 0.01824(7) 0.00357(6) 0.01069(6) 0.00026(6)
C11 0.0142(2) 0.0185(3) 0.0152(3) -0.0021(2) 0.0073(2) -0.0052(2)
N12 0.0135(2) 0.0154(2) 0.0137(2) -0.00148(18) 0.00553(18) -0.00270(18)
C12 0.0225(3) 0.0215(3) 0.0131(3) -0.0017(2) 0.0052(2) -0.0026(3)
C13 0.0112(2) 0.0125(2) 0.0156(3) -0.00122(19) 0.00579(19) -0.00116(18)
N13A 0.0120(2) 0.0121(2) 0.0149(2) -0.00047(17) 0.00694(18) -0.00100(17)
C14 0.0202(3) 0.0167(3) 0.0189(3) 0.0016(2) 0.0125(2) 0.0001(2)
C15 0.0273(4) 0.0212(3) 0.0158(3) 0.0018(2) 0.0111(3) 0.0013(3)
C16 0.0227(3) 0.0245(4) 0.0145(3) -0.0011(2) 0.0044(3) -0.0016(3)
C17 0.0152(3) 0.0213(3) 0.0161(3) -0.0028(2) 0.0043(2) -0.0042(2)
C17A 0.0122(2) 0.0142(3) 0.0151(3) -0.00168(19) 0.0063(2) -0.00311(19)
C131 0.0104(2) 0.0131(2) 0.0197(3) -0.0022(2) 0.0059(2) -0.00064(19)
N132 0.0105(2) 0.0115(2) 0.0181(2) -0.00035(18) 0.00604(18) -0.00065(16)
C133 0.0111(2) 0.0144(3) 0.0244(3) -0.0009(2) 0.0065(2) -0.0014(2)
C134 0.0103(2) 0.0207(3) 0.0264(4) -0.0025(3) 0.0069(2) -0.0002(2)
C135 0.0131(3) 0.0218(4) 0.0515(6) -0.0111(4) 0.0110(3) 0.0013(3)
C136 0.0139(3) 0.0160(3) 0.0554(6) -0.0108(3) 0.0120(4) 0.0000(2)

loop_
_atom_type_symbol
_atom_type_description
_atom_type_scat_dispersion_real
_atom_type_scat_dispersion_imag
_atom_type_scat_source
C C 0.0033 0.0016 'International Tables Vol C Tables 4.2.6.8 and 6.1.1.4'
H H 0 0 'International Tables Vol C Tables 4.2.6.8 and 6.1.1.4'
N N 0.0061 0.0033 'International Tables Vol C Tables 4.2.6.8 and 6.1.1.4'
Cl Cl 0.1484 0.1585 'International Tables Vol C Tables 4.2.6.8 and 6.1.1.4'
Zn Zn 0.2839 1.4301 'International Tables Vol C Tables 4.2.6.8 and 6.1.1.4'

loop_
_exptl_crystal_face_index_h
_exptl_crystal_face_index_k
_exptl_crystal_face_index_l
_exptl_crystal_face_perp_dist
0 0 -1 0.1479
1 0 1 0.1524
-1 0 1 0.1297
-3 0 -1 0.1694
2 0 -1 0.288
0 1 0 0.1393
0 -1 -1 0.158
1 -1 1 0.1604
-3 0 1 0.2112
4 0 -1 0.3433
20 -7 7 0.1981

loop_
_geom_angle_atom_site_label_1
_geom_angle_atom_site_label_2
_geom_angle_atom_site_label_3
_geom_angle
N132 Zn1 Cl2 113.484(17)
N132 Zn1 Cl3 100.209(18)
Cl2 Zn1 Cl3 111.23(2)
N132 Zn1 Cl1 99.843(18)
Cl2 Zn1 Cl1 113.56(3)
Cl3 Zn1 Cl1 117.20(2)
N12 C11 C17A 107.15(6)
N12 C11 H11 126.4
C17A C11 H11 126.4
C13 N12 C11 110.56(6)
C13 N12 C12 124.56(6)
C11 N12 C12 124.34(7)
N12 C12 H12A 109.5
N12 C12 H12B 109.5
H12A C12 H12B 109.5
N12 C12 H12C 109.5
H12A C12 H12C 109.5
H12B C12 H12C 109.5
N12 C13 N13A 107.14(6)
N12 C13 C131 127.01(7)
N13A C13 C131 125.81(6)
C13 N13A C14 128.99(6)
C13 N13A C17A 109.07(6)
C14 N13A C17A 121.94(6)
C15 C14 N13A 118.22(7)
C15 C14 H14 120.9
N13A C14 H14 120.9
C14 C15 C16 121.48(7)
C14 C15 H15 119.3
C16 C15 H15 119.3
C17 C16 C15 120.36(8)
C17 C16 H16 119.8
C15 C16 H16 119.8
C16 C17 C17A 118.85(7)
C16 C17 H17 120.6
C17A C17 H17 120.6
C11 C17A N13A 106.07(6)
C11 C17A C17 134.79(7)
N13A C17A C17 119.11(7)
N132 C131 C136 122.45(7)
N132 C131 C13 117.72(6)
C136 C131 C13 119.83(7)
C133 N132 C131 118.07(6)
C133 N132 Zn1 112.90(5)
C131 N132 Zn1 128.85(5)
N132 C133 C134 122.83(7)
N132 C133 H133 118.6
C134 C133 H133 118.6
C135 C134 C133 118.85(7)
C135 C134 H134 120.6
C133 C134 H134 120.6
C134 C135 C136 118.87(8)
C134 C135 H135 120.6
C136 C135 H135 120.6
C131 C136 C135 118.89(8)
C131 C136 H136 120.6
C135 C136 H136 120.6

loop_
_geom_bond_atom_site_label_1
_geom_bond_atom_site_label_2
_geom_bond_distance
Zn1 N132 2.1160(6)
Zn1 Cl2 2.2275(8)
Zn1 Cl3 2.2440(2)
Zn1 Cl1 2.2540(2)
C11 N12 1.3630(10)
C11 C17A 1.3761(10)
C11 H11 0.95
N12 C13 1.3414(9)
N12 C12 1.4626(10)
C12 H12A 0.98
C12 H12B 0.98
C12 H12C 0.98
C13 N13A 1.3509(9)
C13 C131 1.4769(9)
N13A C14 1.3873(10)
N13A C17A 1.4000(9)
C14 C15 1.3525(12)
C14 H14 0.95
C15 C16 1.4306(13)
C15 H15 0.95
C16 C17 1.3605(12)
C16 H16 0.95
C17 C17A 1.4177(10)
C17 H17 0.95
C131 N132 1.3473(9)
C131 C136 1.3872(11)
N132 C133 1.3442(9)
C133 C134 1.3885(11)
C133 H133 0.95
C134 C135 1.3813(13)
C134 H134 0.95
C135 C136 1.3941(13)
C135 H135 0.95
C136 H136 0.95
